data_7131001
loop_
_publ_author_name
'Wu, Jiaping'
'Sun, Peng-Peng'
'Hong, Yuwen'
'Yang, Haitao'
'Xie, Meihua'
'Zhang, Jitan'

_publ_section_title
;
 Palladium-catalyzed Interannular C-H Amination of Biaryl Amines
;
_journal_name_full 'Chemical Communications'
_journal_paper_doi 10.1039/D2CC05129J
_journal_year 2022
_chemical_formula_sum 'C24 H24 N2 O3 S'
_chemical_formula_weight 420.51
_space_group_crystal_system monoclinic
_space_group_IT_number 14
_space_group_name_Hall '-P 2yn'
_space_group_name_H-M_alt 'P 1 21/n 1'
_atom_sites_solution_hydrogens geom
_audit_block_doi 10.5517/ccdc.csd.cc2750jz
_audit_creation_method SHELXL-2018/1
_audit_update_record
;
2021-02-02 deposited with the CCDC.	2022-11-14 downloaded from the CCDC.
;
_cell_angle_alpha 90
_cell_angle_beta 101.4750(10)
_cell_angle_gamma 90
_cell_formula_units_Z 4
_cell_length_a 8.8985(3)
_cell_length_b 22.3112(9)
_cell_length_c 10.5503(5)
_cell_measurement_reflns_used 9978
_cell_measurement_temperature 273(2)
_cell_measurement_theta_max 27.46
_cell_measurement_theta_min 2.96
_cell_volume 2052.75(15)
_computing_cell_refinement 'Bruker SAINT'
_computing_data_collection 'Bruker APEX2'
_computing_data_reduction 'Bruker SAINT'
_computing_molecular_graphics 'Bruker SHELXTL'
_computing_publication_material 'Bruker SHELXTL'
_computing_structure_refinement 'SHELXL-2018/1 (Sheldrick, 2018)'
_computing_structure_solution 'SHELXS-97 (Sheldrick 2008)'
_diffrn_ambient_temperature 273(2)
_diffrn_measured_fraction_theta_full 0.999
_diffrn_measured_fraction_theta_max 0.999
_diffrn_measurement_device_type 'Bruker APEX-II CCD'
_diffrn_measurement_method '\f and \w scans'
_diffrn_radiation_type MoK\a
_diffrn_radiation_wavelength 0.71073
_diffrn_reflns_av_R_equivalents 0.0412
_diffrn_reflns_av_unetI/netI 0.0196
_diffrn_reflns_Laue_measured_fraction_full 0.999
_diffrn_reflns_Laue_measured_fraction_max 0.999
_diffrn_reflns_limit_h_max 11
_diffrn_reflns_limit_h_min -10
_diffrn_reflns_limit_k_max 28
_diffrn_reflns_limit_k_min -28
_diffrn_reflns_limit_l_max 13
_diffrn_reflns_limit_l_min -13
_diffrn_reflns_number 50315
_diffrn_reflns_point_group_measured_fraction_full 0.999
_diffrn_reflns_point_group_measured_fraction_max 0.999
_diffrn_reflns_theta_full 25.242
_diffrn_reflns_theta_max 27.507
_diffrn_reflns_theta_min 2.888
_exptl_absorpt_coefficient_mu 0.187
_exptl_crystal_colour colorless
_exptl_crystal_density_diffrn 1.361
_exptl_crystal_description block
_exptl_crystal_F_000 888
_exptl_crystal_size_max 0.230
_exptl_crystal_size_mid 0.210
_exptl_crystal_size_min 0.200
_refine_diff_density_max 0.256
_refine_diff_density_min -0.348
_refine_diff_density_rms 0.047
_refine_ls_extinction_coef 0.0083(11)
_refine_ls_extinction_expression Fc^*^=kFc[1+0.001xFc^2^\l^3^/sin(2\q)]^-1/4^
_refine_ls_extinction_method 'SHELXL-2018/1 (Sheldrick 2018)'
_refine_ls_goodness_of_fit_ref 1.026
_refine_ls_hydrogen_treatment constr
_refine_ls_matrix_type full
_refine_ls_number_parameters 274
_refine_ls_number_reflns 4707
_refine_ls_number_restraints 0
_refine_ls_restrained_S_all 1.026
_refine_ls_R_factor_all 0.0553
_refine_ls_R_factor_gt 0.0402
_refine_ls_shift/su_max 0.057
_refine_ls_shift/su_mean 0.001
_refine_ls_structure_factor_coef Fsqd
_refine_ls_weighting_details 'w=1/[\s^2^(Fo^2^)+(0.0555P)^2^+0.9400P] where P=(Fo^2^+2Fc^2^)/3'
_refine_ls_weighting_scheme calc
_refine_ls_wR_factor_gt 0.1041
_refine_ls_wR_factor_ref 0.1155
_reflns_Friedel_coverage 0.000
_reflns_number_gt 3744
_reflns_number_total 4707
_reflns_threshold_expression 'I > 2\s(I)'
_cod_data_source_file d2cc05129j2.cif
_cod_data_source_block mo_20200731a_0m
_cod_original_sg_symbol_H-M 'P 21/n'
_cod_database_code 7131001
_shelx_shelxl_version_number 2018/1
_shelx_space_group_comment
;
The symmetry employed for this shelxl refinement is uniquely defined
by the following loop, which should always be used as a source of
symmetry information in preference to the above space-group names.
They are only intended as comments.
;
_shelx_estimated_absorpt_t_min 0.958
_shelx_estimated_absorpt_t_max 0.964

loop_
_space_group_symop_operation_xyz
'x, y, z'
'-x+1/2, y+1/2, -z+1/2'
'-x, -y, -z'
'x-1/2, -y-1/2, z-1/2'

loop_
_atom_site_label
_atom_site_type_symbol
_atom_site_fract_x
_atom_site_fract_y
_atom_site_fract_z
_atom_site_U_iso_or_equiv
_atom_site_adp_type
_atom_site_occupancy
_atom_site_site_symmetry_order
_atom_site_calc_flag
_atom_site_refinement_flags_posn
_atom_site_refinement_flags_adp
_atom_site_refinement_flags_occupancy
_atom_site_disorder_assembly
_atom_site_disorder_group
C1 C 0.5923(3) 0.13513(9) 0.5949(3) 0.0653(6) Uani 1 1 d . . . . .
H1A H 0.501919 0.111304 0.567196 0.098 Uiso 1 1 calc R U . . .
H1B H 0.635684 0.126296 0.683709 0.098 Uiso 1 1 calc R U . . .
H1C H 0.665823 0.126083 0.542280 0.098 Uiso 1 1 calc R U . . .
C2 C 0.5507(2) 0.20069(8) 0.58165(18) 0.0435(4) Uani 1 1 d . . . . .
C3 C 0.6551(2) 0.24428(8) 0.63622(19) 0.0459(4) Uani 1 1 d . . . . .
H3 H 0.749629 0.232536 0.684467 0.055 Uiso 1 1 calc R U . . .
C4 C 0.62216(19) 0.30457(8) 0.62065(18) 0.0414(4) Uani 1 1 d . . . . .
H4 H 0.694129 0.333012 0.657508 0.050 Uiso 1 1 calc R U . . .
C5 C 0.48119(18) 0.32248(7) 0.54978(15) 0.0318(3) Uani 1 1 d . . . . .
C6 C 0.3729(2) 0.27999(8) 0.49731(18) 0.0403(4) Uani 1 1 d . . . . .
H6 H 0.277022 0.291789 0.451766 0.048 Uiso 1 1 calc R U . . .
C7 C 0.4093(2) 0.21958(8) 0.5136(2) 0.0473(4) Uani 1 1 d . . . . .
H7 H 0.336872 0.191096 0.477818 0.057 Uiso 1 1 calc R U . . .
C8 C 0.46391(16) 0.42649(7) 0.77015(15) 0.0297(3) Uani 1 1 d . . . . .
C9 C 0.56741(19) 0.47333(8) 0.80340(19) 0.0408(4) Uani 1 1 d . . . . .
H9 H 0.572714 0.504064 0.744899 0.049 Uiso 1 1 calc R U . . .
C10 C 0.6623(2) 0.47375(9) 0.9242(2) 0.0520(5) Uani 1 1 d . . . . .
H10 H 0.731393 0.504982 0.947748 0.062 Uiso 1 1 calc R U . . .
C11 C 0.6542(2) 0.42785(10) 1.0095(2) 0.0544(5) Uani 1 1 d . . . . .
H11 H 0.719452 0.427918 1.090185 0.065 Uiso 1 1 calc R U . . .
C12 C 0.5505(2) 0.38171(9) 0.97714(18) 0.0458(4) Uani 1 1 d . . . . .
H12 H 0.546029 0.351283 1.036525 0.055 Uiso 1 1 calc R U . . .
C13 C 0.45213(18) 0.38012(7) 0.85617(15) 0.0327(3) Uani 1 1 d . . . . .
C14 C 0.33922(18) 0.33123(7) 0.81991(15) 0.0318(3) Uani 1 1 d . . . . .
C15 C 0.3804(2) 0.27191(7) 0.85010(16) 0.0391(4) Uani 1 1 d . . . . .
H15 H 0.480616 0.263481 0.891212 0.047 Uiso 1 1 calc R U . . .
C16 C 0.2767(2) 0.22482(7) 0.82085(18) 0.0443(4) Uani 1 1 d . . . . .
C17 C 0.1289(2) 0.23857(8) 0.76076(19) 0.0469(5) Uani 1 1 d . . . . .
H17 H 0.057093 0.207933 0.741913 0.056 Uiso 1 1 calc R U . . .
C18 C 0.0844(2) 0.29714(8) 0.72753(18) 0.0402(4) Uani 1 1 d . . . . .
H18 H -0.015846 0.304964 0.685516 0.048 Uiso 1 1 calc R U . . .
C19 C 0.18808(18) 0.34413(7) 0.75644(15) 0.0310(3) Uani 1 1 d . . . . .
C20 C 0.3266(3) 0.16102(9) 0.8536(2) 0.0643(6) Uani 1 1 d . . . . .
H20A H 0.244906 0.139493 0.880471 0.096 Uiso 1 1 calc R U . . .
H20B H 0.415279 0.161005 0.922379 0.096 Uiso 1 1 calc R U . . .
H20C H 0.351351 0.142012 0.778711 0.096 Uiso 1 1 calc R U . . .
C21 C 0.20347(16) 0.43553(7) 0.62990(14) 0.0276(3) Uani 1 1 d . . . . .
H21 H 0.148348 0.421145 0.545638 0.033 Uiso 1 1 calc R U . . .
C22 C 0.18031(18) 0.50285(7) 0.64117(17) 0.0354(4) Uani 1 1 d . . . . .
H22A H 0.244734 0.517100 0.720603 0.042 Uiso 1 1 calc R U . . .
H22B H 0.213084 0.522773 0.569576 0.042 Uiso 1 1 calc R U . . .
C23 C -0.0323(2) 0.48739(8) 0.73731(18) 0.0417(4) Uani 1 1 d . . . . .
H23A H -0.139467 0.497624 0.731006 0.050 Uiso 1 1 calc R U . . .
H23B H 0.023004 0.499648 0.822035 0.050 Uiso 1 1 calc R U . . .
C24 C -0.01732(18) 0.42029(7) 0.72329(18) 0.0369(4) Uani 1 1 d . . . . .
H24A H -0.058009 0.399854 0.790309 0.044 Uiso 1 1 calc R U . . .
H24B H -0.075082 0.407402 0.639902 0.044 Uiso 1 1 calc R U . . .
N1 N 0.36804(14) 0.42458(6) 0.64312(12) 0.0285(3) Uani 1 1 d . . . . .
N2 N 0.14533(14) 0.40536(5) 0.73430(13) 0.0296(3) Uani 1 1 d . . . . .
O1 O 0.58836(15) 0.42802(6) 0.53301(15) 0.0520(4) Uani 1 1 d . . . . .
O2 O 0.32825(17) 0.40593(6) 0.40826(12) 0.0504(3) Uani 1 1 d . . . . .
O3 O 0.02613(13) 0.51881(5) 0.64096(13) 0.0427(3) Uani 1 1 d . . . . .
S1 S 0.44292(5) 0.39962(2) 0.52328(4) 0.03498(13) Uani 1 1 d . . . . .

loop_
_atom_site_aniso_label
_atom_site_aniso_U_11
_atom_site_aniso_U_22
_atom_site_aniso_U_33
_atom_site_aniso_U_23
_atom_site_aniso_U_13
_atom_site_aniso_U_12
C1 0.0886(17) 0.0362(11) 0.0749(16) 0.0051(10) 0.0252(13) 0.0097(10)
C2 0.0538(11) 0.0355(9) 0.0460(10) 0.0034(7) 0.0212(8) 0.0040(8)
C3 0.0394(9) 0.0445(10) 0.0533(11) 0.0068(8) 0.0077(8) 0.0081(8)
C4 0.0322(8) 0.0407(9) 0.0503(10) -0.0002(8) 0.0060(7) -0.0014(7)
C5 0.0328(8) 0.0321(8) 0.0331(8) -0.0001(6) 0.0133(6) 0.0018(6)
C6 0.0340(9) 0.0436(9) 0.0427(10) -0.0031(8) 0.0061(7) -0.0002(7)
C7 0.0507(11) 0.0384(9) 0.0533(11) -0.0076(8) 0.0118(9) -0.0089(8)
C8 0.0232(7) 0.0312(7) 0.0345(8) -0.0013(6) 0.0053(6) 0.0021(6)
C9 0.0323(8) 0.0372(9) 0.0536(11) -0.0030(8) 0.0100(7) -0.0039(7)
C10 0.0376(9) 0.0517(11) 0.0625(13) -0.0159(10) 0.0003(9) -0.0069(8)
C11 0.0434(10) 0.0676(13) 0.0455(11) -0.0128(10) -0.0073(8) 0.0037(9)
C12 0.0479(10) 0.0509(10) 0.0355(9) 0.0031(8) 0.0011(8) 0.0075(8)
C13 0.0312(8) 0.0330(8) 0.0336(8) 0.0005(6) 0.0054(6) 0.0051(6)
C14 0.0383(8) 0.0292(8) 0.0298(8) 0.0042(6) 0.0119(6) 0.0024(6)
C15 0.0505(10) 0.0334(8) 0.0359(9) 0.0082(7) 0.0142(7) 0.0082(7)
C16 0.0694(13) 0.0282(8) 0.0429(10) 0.0055(7) 0.0293(9) 0.0039(8)
C17 0.0618(12) 0.0323(9) 0.0535(11) -0.0042(8) 0.0278(9) -0.0126(8)
C18 0.0401(9) 0.0358(8) 0.0471(10) -0.0012(7) 0.0144(8) -0.0076(7)
C19 0.0339(8) 0.0279(7) 0.0334(8) 0.0016(6) 0.0119(6) -0.0008(6)
C20 0.1025(18) 0.0294(9) 0.0694(14) 0.0113(9) 0.0371(13) 0.0087(10)
C21 0.0242(7) 0.0290(7) 0.0294(7) 0.0007(6) 0.0047(6) 0.0000(5)
C22 0.0320(8) 0.0286(8) 0.0467(9) 0.0040(7) 0.0104(7) 0.0034(6)
C23 0.0346(8) 0.0436(10) 0.0493(10) -0.0019(8) 0.0144(7) 0.0074(7)
C24 0.0269(8) 0.0399(9) 0.0463(10) 0.0009(7) 0.0124(7) -0.0006(6)
N1 0.0252(6) 0.0306(6) 0.0307(7) 0.0023(5) 0.0078(5) 0.0015(5)
N2 0.0265(6) 0.0281(6) 0.0360(7) 0.0036(5) 0.0101(5) 0.0004(5)
O1 0.0498(8) 0.0408(7) 0.0765(10) 0.0057(6) 0.0393(7) -0.0041(6)
O2 0.0660(9) 0.0553(8) 0.0311(6) 0.0087(6) 0.0126(6) 0.0183(7)
O3 0.0359(6) 0.0373(6) 0.0566(8) 0.0076(5) 0.0133(5) 0.0107(5)
S1 0.0393(2) 0.0336(2) 0.0364(2) 0.00588(16) 0.01782(17) 0.00411(16)

loop_
_atom_type_symbol
_atom_type_description
_atom_type_scat_dispersion_real
_atom_type_scat_dispersion_imag
_atom_type_scat_source
C C 0.0033 0.0016 'International Tables Vol C Tables 4.2.6.8 and 6.1.1.4'
H H 0.0000 0.0000 'International Tables Vol C Tables 4.2.6.8 and 6.1.1.4'
N N 0.0061 0.0033 'International Tables Vol C Tables 4.2.6.8 and 6.1.1.4'
O O 0.0106 0.0060 'International Tables Vol C Tables 4.2.6.8 and 6.1.1.4'
S S 0.1246 0.1234 'International Tables Vol C Tables 4.2.6.8 and 6.1.1.4'

loop_
_geom_angle_atom_site_label_1
_geom_angle_atom_site_label_2
_geom_angle_atom_site_label_3
_geom_angle
_geom_angle_site_symmetry_1
_geom_angle_site_symmetry_3
_geom_angle_publ_flag
C2 C1 H1A 109.5 . . ?
C2 C1 H1B 109.5 . . ?
H1A C1 H1B 109.5 . . ?
C2 C1 H1C 109.5 . . ?
H1A C1 H1C 109.5 . . ?
H1B C1 H1C 109.5 . . ?
C7 C2 C3 117.77(17) . . ?
C7 C2 C1 121.63(19) . . ?
C3 C2 C1 120.60(19) . . ?
C4 C3 C2 121.66(17) . . ?
C4 C3 H3 119.2 . . ?
C2 C3 H3 119.2 . . ?
C3 C4 C5 119.58(16) . . ?
C3 C4 H4 120.2 . . ?
C5 C4 H4 120.2 . . ?
C4 C5 C6 120.09(16) . . ?
C4 C5 S1 119.46(13) . . ?
C6 C5 S1 120.43(13) . . ?
C5 C6 C7 119.19(17) . . ?
C5 C6 H6 120.4 . . ?
C7 C6 H6 120.4 . . ?
C2 C7 C6 121.68(17) . . ?
C2 C7 H7 119.2 . . ?
C6 C7 H7 119.2 . . ?
C9 C8 C13 121.68(15) . . ?
C9 C8 N1 119.81(14) . . ?
C13 C8 N1 118.49(13) . . ?
C10 C9 C8 119.34(17) . . ?
C10 C9 H9 120.3 . . ?
C8 C9 H9 120.3 . . ?
C11 C10 C9 119.80(17) . . ?
C11 C10 H10 120.1 . . ?
C9 C10 H10 120.1 . . ?
C10 C11 C12 120.89(18) . . ?
C10 C11 H11 119.6 . . ?
C12 C11 H11 119.6 . . ?
C11 C12 C13 120.79(18) . . ?
C11 C12 H12 119.6 . . ?
C13 C12 H12 119.6 . . ?
C8 C13 C12 117.48(16) . . ?
C8 C13 C14 120.90(14) . . ?
C12 C13 C14 121.62(15) . . ?
C15 C14 C19 119.06(15) . . ?
C15 C14 C13 120.44(15) . . ?
C19 C14 C13 120.48(13) . . ?
C16 C15 C14 122.25(17) . . ?
C16 C15 H15 118.9 . . ?
C14 C15 H15 118.9 . . ?
C17 C16 C15 117.68(16) . . ?
C17 C16 C20 121.75(19) . . ?
C15 C16 C20 120.57(19) . . ?
C16 C17 C18 121.62(17) . . ?
C16 C17 H17 119.2 . . ?
C18 C17 H17 119.2 . . ?
C19 C18 C17 120.67(17) . . ?
C19 C18 H18 119.7 . . ?
C17 C18 H18 119.7 . . ?
C18 C19 C14 118.69(15) . . ?
C18 C19 N2 122.91(15) . . ?
C14 C19 N2 118.20(13) . . ?
C16 C20 H20A 109.5 . . ?
C16 C20 H20B 109.5 . . ?
H20A C20 H20B 109.5 . . ?
C16 C20 H20C 109.5 . . ?
H20A C20 H20C 109.5 . . ?
H20B C20 H20C 109.5 . . ?
N1 C21 N2 110.29(12) . . ?
N1 C21 C22 107.78(12) . . ?
N2 C21 C22 108.64(12) . . ?
N1 C21 H21 110.0 . . ?
N2 C21 H21 110.0 . . ?
C22 C21 H21 110.0 . . ?
O3 C22 C21 113.17(13) . . ?
O3 C22 H22A 108.9 . . ?
C21 C22 H22A 108.9 . . ?
O3 C22 H22B 108.9 . . ?
C21 C22 H22B 108.9 . . ?
H22A C22 H22B 107.8 . . ?
O3 C23 C24 111.57(14) . . ?
O3 C23 H23A 109.3 . . ?
C24 C23 H23A 109.3 . . ?
O3 C23 H23B 109.3 . . ?
C24 C23 H23B 109.3 . . ?
H23A C23 H23B 108.0 . . ?
N2 C24 C23 108.76(13) . . ?
N2 C24 H24A 109.9 . . ?
C23 C24 H24A 109.9 . . ?
N2 C24 H24B 109.9 . . ?
C23 C24 H24B 109.9 . . ?
H24A C24 H24B 108.3 . . ?
C8 N1 C21 118.71(12) . . ?
C8 N1 S1 118.14(10) . . ?
C21 N1 S1 122.39(10) . . ?
C19 N2 C24 117.24(12) . . ?
C19 N2 C21 116.08(12) . . ?
C24 N2 C21 108.99(12) . . ?
C23 O3 C22 111.60(12) . . ?
O1 S1 O2 120.13(9) . . ?
O1 S1 N1 107.21(8) . . ?
O2 S1 N1 106.88(7) . . ?
O1 S1 C5 106.14(8) . . ?
O2 S1 C5 108.25(8) . . ?
N1 S1 C5 107.70(7) . . ?

loop_
_geom_bond_atom_site_label_1
_geom_bond_atom_site_label_2
_geom_bond_distance
_geom_bond_site_symmetry_2
_geom_bond_publ_flag
C1 C2 1.508(3) . ?
C1 H1A 0.9600 . ?
C1 H1B 0.9600 . ?
C1 H1C 0.9600 . ?
C2 C7 1.385(3) . ?
C2 C3 1.388(3) . ?
C3 C4 1.380(3) . ?
C3 H3 0.9300 . ?
C4 C5 1.385(2) . ?
C4 H4 0.9300 . ?
C5 C6 1.386(2) . ?
C5 S1 1.7661(16) . ?
C6 C7 1.389(3) . ?
C6 H6 0.9300 . ?
C7 H7 0.9300 . ?
C8 C9 1.391(2) . ?
C8 C13 1.394(2) . ?
C8 N1 1.4390(19) . ?
C9 C10 1.382(3) . ?
C9 H9 0.9300 . ?
C10 C11 1.375(3) . ?
C10 H10 0.9300 . ?
C11 C12 1.379(3) . ?
C11 H11 0.9300 . ?
C12 C13 1.397(2) . ?
C12 H12 0.9300 . ?
C13 C14 1.481(2) . ?
C14 C15 1.393(2) . ?
C14 C19 1.408(2) . ?
C15 C16 1.392(3) . ?
C15 H15 0.9300 . ?
C16 C17 1.376(3) . ?
C16 C20 1.511(2) . ?
C17 C18 1.390(3) . ?
C17 H17 0.9300 . ?
C18 C19 1.390(2) . ?
C18 H18 0.9300 . ?
C19 N2 1.4249(19) . ?
C20 H20A 0.9600 . ?
C20 H20B 0.9600 . ?
C20 H20C 0.9600 . ?
C21 N1 1.4637(18) . ?
C21 N2 1.4699(19) . ?
C21 C22 1.524(2) . ?
C21 H21 0.9800 . ?
C22 O3 1.4170(18) . ?
C22 H22A 0.9700 . ?
C22 H22B 0.9700 . ?
C23 O3 1.416(2) . ?
C23 C24 1.513(2) . ?
C23 H23A 0.9700 . ?
C23 H23B 0.9700 . ?
C24 N2 1.4671(19) . ?
C24 H24A 0.9700 . ?
C24 H24B 0.9700 . ?
N1 S1 1.6395(13) . ?
O1 S1 1.4262(13) . ?
O2 S1 1.4287(14) . ?
